data_7128659
loop_
_publ_author_name
'Wang, Shi-Chao'
'Liu, Peng-Yu'
'Chen, Yi-Xin'
'Shen, Zheng-Jia'
'Hao, Wen-Juan'
'Tu, Shu-Jiang'
'Jiang, Bo'

_publ_section_title
;
 Copper/silver <i>co</i>-mediated three-component bicyclization for
 accessing indeno[1,2-<i>c</i>]azepine-3,6-diones.
;
_journal_issue 64
_journal_name_full 'Chemical communications (Cambridge, England)'
_journal_page_first 7966
_journal_page_last 7969
_journal_paper_doi 10.1039/d1cc02973h
_journal_volume 57
_journal_year 2021
_chemical_formula_sum 'C20 H14 Cl F2 N O2'
_chemical_formula_weight 373.77
_space_group_IT_number 61
_space_group_name_Hall '-P 2ac 2ab'
_space_group_name_H-M_alt 'P b c a'
_symmetry_cell_setting triclinic
_symmetry_space_group_name_H-M 'P b c a'
_atom_sites_solution_hydrogens geom
_atom_sites_solution_primary direct
_atom_sites_solution_secondary difmap
_audit_creation_method SHELXL-97
_audit_update_record
;
2021-06-04 deposited with the CCDC.	2021-07-15 downloaded from the CCDC.
;
_cell_angle_alpha 90.00
_cell_angle_beta 90.00
_cell_angle_gamma 90.00
_cell_formula_units_Z 8
_cell_length_a 7.3289(6)
_cell_length_b 17.1125(16)
_cell_length_c 28.191(2)
_cell_measurement_reflns_used 2215
_cell_measurement_temperature 298(2)
_cell_measurement_theta_max 19.723
_cell_measurement_theta_min 2.894
_cell_volume 3535.6(5)
_computing_cell_refinement 'Bruker SMART'
_computing_data_collection 'Bruker SMART'
_computing_data_reduction 'Bruker SAINT'
_computing_molecular_graphics 'Bruker SHELXTL'
_computing_publication_material 'Bruker SHELXTL'
_computing_structure_refinement 'SHELXL-97 (Sheldrick, 1997)'
_computing_structure_solution 'SHELXS-97 (Sheldrick, 1990)'
_diffrn_ambient_temperature 298(2)
_diffrn_measured_fraction_theta_full 0.998
_diffrn_measured_fraction_theta_max 0.998
_diffrn_measurement_device_type 'CCD area detector'
_diffrn_measurement_method 'phi and omega scans'
_diffrn_radiation_monochromator graphite
_diffrn_radiation_source 'fine-focus sealed tube'
_diffrn_radiation_type MoK\a
_diffrn_radiation_wavelength 0.71073
_diffrn_reflns_av_R_equivalents 0.1302
_diffrn_reflns_av_sigmaI/netI 0.0785
_diffrn_reflns_limit_h_max 6
_diffrn_reflns_limit_h_min -8
_diffrn_reflns_limit_k_max 20
_diffrn_reflns_limit_k_min -20
_diffrn_reflns_limit_l_max 32
_diffrn_reflns_limit_l_min -33
_diffrn_reflns_number 16255
_diffrn_reflns_theta_full 25.02
_diffrn_reflns_theta_max 25.02
_diffrn_reflns_theta_min 2.49
_exptl_absorpt_coefficient_mu 0.250
_exptl_absorpt_correction_T_max 0.9517
_exptl_absorpt_correction_T_min 0.9288
_exptl_absorpt_correction_type multi-scan
_exptl_absorpt_process_details sadabs
_exptl_crystal_colour yellow
_exptl_crystal_density_diffrn 1.404
_exptl_crystal_density_meas ??
_exptl_crystal_density_method 'not measured'
_exptl_crystal_description block
_exptl_crystal_F_000 1536
_exptl_crystal_size_max 0.30
_exptl_crystal_size_mid 0.21
_exptl_crystal_size_min 0.20
_refine_diff_density_max 0.465
_refine_diff_density_min -0.280
_refine_diff_density_rms 0.072
_refine_ls_extinction_method none
_refine_ls_goodness_of_fit_ref 1.075
_refine_ls_hydrogen_treatment mixed
_refine_ls_matrix_type full
_refine_ls_number_parameters 236
_refine_ls_number_reflns 3119
_refine_ls_number_restraints 0
_refine_ls_restrained_S_all 1.075
_refine_ls_R_factor_all 0.1179
_refine_ls_R_factor_gt 0.0654
_refine_ls_shift/su_max 0.000
_refine_ls_shift/su_mean 0.000
_refine_ls_structure_factor_coef Fsqd
_refine_ls_weighting_details 'calc w=1/[\s^2^(Fo^2^)+(0.0645P)^2^+0.0000P] where P=(Fo^2^+2Fc^2^)/3'
_refine_ls_weighting_scheme calc
_refine_ls_wR_factor_gt 0.1465
_refine_ls_wR_factor_ref 0.1649
_reflns_number_gt 1669
_reflns_number_total 3119
_reflns_threshold_expression >2sigma(I)
_cod_data_source_file d1cc02973h2.cif
_cod_data_source_block 180613c
_cod_depositor_comments
;
The following automatic conversions were performed:

data item '_symmetry_cell_setting' value 'Triclinic' was changed to
'triclinic' in accordance with the
/home/data/users/saulius/crontab/automatic-downloads/rss-feeds/RSC/lib/dictionaries/cif_core.dic
dictionary named 'cif_core.dic' version 2.4.2 last updated on
2011-04-26.

Automatic conversion script
Id: cif_fix_values 7556 2019-12-06 15:28:31Z antanas 

 Adding full bibliography for 7128659.cif.
;
_cod_original_sg_symbol_H-M Pbca
_cod_database_code 7128659

loop_
_symmetry_equiv_pos_as_xyz
'x, y, z'
'-x+1/2, -y, z+1/2'
'-x, y+1/2, -z+1/2'
'x+1/2, -y+1/2, -z'
'-x, -y, -z'
'x-1/2, y, -z-1/2'
'x, -y-1/2, z-1/2'
'-x-1/2, y-1/2, z'

loop_
_atom_site_label
_atom_site_type_symbol
_atom_site_fract_x
_atom_site_fract_y
_atom_site_fract_z
_atom_site_U_iso_or_equiv
_atom_site_adp_type
_atom_site_occupancy
_atom_site_symmetry_multiplicity
_atom_site_calc_flag
_atom_site_refinement_flags
_atom_site_disorder_assembly
_atom_site_disorder_group
Cl1 Cl 0.62944(18) 0.07982(6) 0.51418(4) 0.0846(5) Uani 1 1 d . . .
F1 F 0.1719(3) 0.58721(13) 0.60840(7) 0.0776(7) Uani 1 1 d . . .
F2 F 0.1928(3) 0.46239(13) 0.62091(7) 0.0741(7) Uani 1 1 d . . .
N1 N 0.5171(4) 0.45695(15) 0.56630(9) 0.0484(8) Uani 1 1 d . . .
H1 H 0.5759 0.4521 0.5401 0.058 Uiso 1 1 calc R . .
O1 O 0.3875(3) 0.56690(13) 0.53672(8) 0.0568(7) Uani 1 1 d . . .
O2 O 0.5903(4) 0.53129(16) 0.75265(9) 0.0775(9) Uani 1 1 d . . .
C1 C 0.4044(5) 0.51952(19) 0.56900(12) 0.0449(9) Uani 1 1 d . . .
C2 C 0.2970(6) 0.5289(2) 0.61523(12) 0.0530(10) Uani 1 1 d . . .
C3 C 0.4000(5) 0.5464(2) 0.65997(12) 0.0601(11) Uani 1 1 d . . .
H3A H 0.3177 0.5399 0.6866 0.072 Uiso 1 1 calc R . .
H3B H 0.4368 0.6009 0.6593 0.072 Uiso 1 1 calc R . .
C4 C 0.5711(5) 0.49591(19) 0.66881(11) 0.0463(9) Uani 1 1 d . . .
C5 C 0.5820(5) 0.4802(2) 0.72283(13) 0.0558(10) Uani 1 1 d . . .
C6 C 0.5774(5) 0.3955(2) 0.73068(12) 0.0518(9) Uani 1 1 d . . .
C7 C 0.5765(6) 0.3562(3) 0.77360(13) 0.0686(12) Uani 1 1 d . . .
H7 H 0.5863 0.3834 0.8021 0.082 Uiso 1 1 calc R . .
C8 C 0.5608(6) 0.2766(3) 0.77320(14) 0.0761(13) Uani 1 1 d . . .
H8 H 0.5594 0.2492 0.8017 0.091 Uiso 1 1 calc R . .
C9 C 0.5469(6) 0.2362(2) 0.73067(15) 0.0728(12) Uani 1 1 d . . .
H9 H 0.5367 0.1820 0.7311 0.087 Uiso 1 1 calc R . .
C10 C 0.5479(5) 0.2747(2) 0.68784(13) 0.0582(10) Uani 1 1 d . . .
H10 H 0.5371 0.2469 0.6596 0.070 Uiso 1 1 calc R . .
C11 C 0.5655(5) 0.3560(2) 0.68719(11) 0.0468(9) Uani 1 1 d . . .
C12 C 0.5617(5) 0.41313(18) 0.64773(12) 0.0451(9) Uani 1 1 d . . .
C13 C 0.5521(5) 0.39783(18) 0.60098(11) 0.0444(9) Uani 1 1 d . . .
C14 C 0.5726(5) 0.31813(18) 0.57901(11) 0.0452(9) Uani 1 1 d . . .
C15 C 0.4247(6) 0.2830(2) 0.55803(12) 0.0576(11) Uani 1 1 d . . .
H15 H 0.3128 0.3085 0.5571 0.069 Uiso 1 1 calc R . .
C16 C 0.4431(6) 0.2085(2) 0.53801(12) 0.0610(11) Uani 1 1 d . . .
H16 H 0.3438 0.1840 0.5239 0.073 Uiso 1 1 calc R . .
C17 C 0.6098(6) 0.1724(2) 0.53960(13) 0.0559(11) Uani 1 1 d . . .
C18 C 0.7574(6) 0.2069(2) 0.56000(14) 0.0616(11) Uani 1 1 d . . .
H18 H 0.8695 0.1814 0.5605 0.074 Uiso 1 1 calc R . .
C19 C 0.7391(5) 0.28063(19) 0.58019(13) 0.0552(10) Uani 1 1 d . . .
H19 H 0.8389 0.3046 0.5944 0.066 Uiso 1 1 calc R . .
C20 C 0.7472(6) 0.5373(2) 0.65359(14) 0.0679(12) Uani 1 1 d . . .
H20A H 0.8500 0.5045 0.6606 0.102 Uiso 1 1 calc R . .
H20B H 0.7586 0.5857 0.6705 0.102 Uiso 1 1 calc R . .
H20C H 0.7432 0.5475 0.6201 0.102 Uiso 1 1 calc R . .

loop_
_atom_site_aniso_label
_atom_site_aniso_U_11
_atom_site_aniso_U_22
_atom_site_aniso_U_33
_atom_site_aniso_U_23
_atom_site_aniso_U_13
_atom_site_aniso_U_12
Cl1 0.1323(11) 0.0425(6) 0.0789(8) -0.0178(5) 0.0254(7) -0.0060(6)
F1 0.0920(17) 0.0912(17) 0.0496(14) 0.0104(12) 0.0060(12) 0.0418(14)
F2 0.0779(16) 0.0839(16) 0.0605(15) 0.0114(12) 0.0087(12) -0.0082(13)
N1 0.076(2) 0.0402(16) 0.0285(16) 0.0005(13) 0.0077(14) 0.0080(15)
O1 0.093(2) 0.0429(14) 0.0349(14) 0.0069(12) 0.0025(13) 0.0094(13)
O2 0.130(3) 0.0630(17) 0.0397(15) -0.0162(14) -0.0174(15) 0.0102(16)
C1 0.060(2) 0.0412(19) 0.033(2) -0.0049(17) -0.0016(17) -0.0017(17)
C2 0.066(3) 0.053(2) 0.040(2) 0.0064(17) 0.0040(19) 0.011(2)
C3 0.089(3) 0.061(2) 0.030(2) -0.0054(17) 0.0004(19) 0.015(2)
C4 0.064(2) 0.043(2) 0.0323(19) -0.0052(16) -0.0010(17) 0.0043(18)
C5 0.068(3) 0.060(2) 0.039(2) -0.0058(19) -0.0054(19) 0.005(2)
C6 0.065(3) 0.053(2) 0.037(2) 0.0036(18) -0.0008(18) 0.0051(19)
C7 0.092(3) 0.076(3) 0.038(2) 0.006(2) -0.005(2) 0.012(2)
C8 0.110(4) 0.080(3) 0.038(3) 0.018(2) 0.000(2) 0.010(3)
C9 0.107(3) 0.049(2) 0.062(3) 0.019(2) 0.006(2) 0.009(2)
C10 0.084(3) 0.046(2) 0.044(2) 0.0031(18) 0.001(2) 0.008(2)
C11 0.058(2) 0.046(2) 0.036(2) 0.0043(17) 0.0000(17) 0.0059(17)
C12 0.060(2) 0.0414(19) 0.034(2) -0.0024(16) -0.0007(16) 0.0008(17)
C13 0.061(2) 0.0393(19) 0.033(2) 0.0014(15) 0.0055(17) 0.0040(16)
C14 0.070(3) 0.0364(18) 0.0293(18) 0.0020(15) -0.0008(17) 0.0018(19)
C15 0.084(3) 0.039(2) 0.050(2) 0.0029(18) -0.013(2) 0.004(2)
C16 0.096(3) 0.043(2) 0.044(2) 0.0007(18) -0.010(2) -0.011(2)
C17 0.091(3) 0.039(2) 0.038(2) -0.0011(17) 0.012(2) 0.003(2)
C18 0.075(3) 0.048(2) 0.062(3) 0.000(2) 0.012(2) 0.008(2)
C19 0.072(3) 0.044(2) 0.049(2) -0.0048(17) 0.0040(19) -0.002(2)
C20 0.093(3) 0.054(2) 0.056(3) -0.010(2) 0.002(2) -0.014(2)

loop_
_atom_type_symbol
_atom_type_description
_atom_type_scat_dispersion_real
_atom_type_scat_dispersion_imag
_atom_type_scat_source
C C 0.0033 0.0016 'International Tables Vol C Tables 4.2.6.8 and 6.1.1.4'
H H 0.0000 0.0000 'International Tables Vol C Tables 4.2.6.8 and 6.1.1.4'
N N 0.0061 0.0033 'International Tables Vol C Tables 4.2.6.8 and 6.1.1.4'
O O 0.0106 0.0060 'International Tables Vol C Tables 4.2.6.8 and 6.1.1.4'
F F 0.0171 0.0103 'International Tables Vol C Tables 4.2.6.8 and 6.1.1.4'
Cl Cl 0.1484 0.1585 'International Tables Vol C Tables 4.2.6.8 and 6.1.1.4'

loop_
_geom_angle_atom_site_label_1
_geom_angle_atom_site_label_2
_geom_angle_atom_site_label_3
_geom_angle
_geom_angle_site_symmetry_1
_geom_angle_site_symmetry_3
_geom_angle_publ_flag
C1 N1 C13 129.1(3) . . ?
C1 N1 H1 115.5 . . ?
C13 N1 H1 115.5 . . ?
O1 C1 N1 122.9(3) . . ?
O1 C1 C2 120.7(3) . . ?
N1 C1 C2 116.4(3) . . ?
F1 C2 F2 104.3(3) . . ?
F1 C2 C3 108.1(3) . . ?
F2 C2 C3 110.2(3) . . ?
F1 C2 C1 107.5(3) . . ?
F2 C2 C1 107.2(3) . . ?
C3 C2 C1 118.5(3) . . ?
C2 C3 C4 115.6(3) . . ?
C2 C3 H3A 108.4 . . ?
C4 C3 H3A 108.4 . . ?
C2 C3 H3B 108.4 . . ?
C4 C3 H3B 108.4 . . ?
H3A C3 H3B 107.4 . . ?
C20 C4 C12 110.8(3) . . ?
C20 C4 C3 112.3(3) . . ?
C12 C4 C3 114.7(3) . . ?
C20 C4 C5 108.2(3) . . ?
C12 C4 C5 102.9(3) . . ?
C3 C4 C5 107.3(3) . . ?
O2 C5 C6 127.4(3) . . ?
O2 C5 C4 124.0(3) . . ?
C6 C5 C4 108.6(3) . . ?
C7 C6 C11 122.0(3) . . ?
C7 C6 C5 127.7(3) . . ?
C11 C6 C5 110.2(3) . . ?
C8 C7 C6 118.5(4) . . ?
C8 C7 H7 120.7 . . ?
C6 C7 H7 120.7 . . ?
C7 C8 C9 120.6(4) . . ?
C7 C8 H8 119.7 . . ?
C9 C8 H8 119.7 . . ?
C10 C9 C8 121.3(4) . . ?
C10 C9 H9 119.4 . . ?
C8 C9 H9 119.4 . . ?
C9 C10 C11 119.3(3) . . ?
C9 C10 H10 120.4 . . ?
C11 C10 H10 120.4 . . ?
C10 C11 C6 118.3(3) . . ?
C10 C11 C12 131.7(3) . . ?
C6 C11 C12 109.9(3) . . ?
C13 C12 C11 127.5(3) . . ?
C13 C12 C4 124.1(3) . . ?
C11 C12 C4 108.5(3) . . ?
C12 C13 N1 122.8(3) . . ?
C12 C13 C14 125.0(3) . . ?
N1 C13 C14 112.2(3) . . ?
C15 C14 C19 120.3(3) . . ?
C15 C14 C13 119.7(3) . . ?
C19 C14 C13 120.0(3) . . ?
C14 C15 C16 119.8(4) . . ?
C14 C15 H15 120.1 . . ?
C16 C15 H15 120.1 . . ?
C17 C16 C15 118.9(4) . . ?
C17 C16 H16 120.6 . . ?
C15 C16 H16 120.6 . . ?
C18 C17 C16 121.9(4) . . ?
C18 C17 Cl1 120.1(3) . . ?
C16 C17 Cl1 118.0(3) . . ?
C17 C18 C19 119.3(4) . . ?
C17 C18 H18 120.3 . . ?
C19 C18 H18 120.3 . . ?
C14 C19 C18 119.9(4) . . ?
C14 C19 H19 120.1 . . ?
C18 C19 H19 120.1 . . ?
C4 C20 H20A 109.5 . . ?
C4 C20 H20B 109.5 . . ?
H20A C20 H20B 109.5 . . ?
C4 C20 H20C 109.5 . . ?
H20A C20 H20C 109.5 . . ?
H20B C20 H20C 109.5 . . ?

loop_
_geom_bond_atom_site_label_1
_geom_bond_atom_site_label_2
_geom_bond_distance
_geom_bond_site_symmetry_2
_geom_bond_publ_flag
Cl1 C17 1.745(4) . ?
F1 C2 1.368(4) . ?
F2 C2 1.380(4) . ?
N1 C1 1.354(4) . ?
N1 C13 1.430(4) . ?
N1 H1 0.8600 . ?
O1 C1 1.225(4) . ?
O2 C5 1.214(4) . ?
C1 C2 1.531(5) . ?
C2 C3 1.500(5) . ?
C3 C4 1.543(5) . ?
C3 H3A 0.9700 . ?
C3 H3B 0.9700 . ?
C4 C20 1.533(5) . ?
C4 C12 1.538(4) . ?
C4 C5 1.548(5) . ?
C5 C6 1.467(5) . ?
C6 C7 1.384(5) . ?
C6 C11 1.403(4) . ?
C7 C8 1.368(5) . ?
C7 H7 0.9300 . ?
C8 C9 1.388(5) . ?
C8 H8 0.9300 . ?
C9 C10 1.376(5) . ?
C9 H9 0.9300 . ?
C10 C11 1.398(5) . ?
C10 H10 0.9300 . ?
C11 C12 1.481(4) . ?
C12 C13 1.346(4) . ?
C13 C14 1.505(4) . ?
C14 C15 1.374(5) . ?
C14 C19 1.379(5) . ?
C15 C16 1.400(5) . ?
C15 H15 0.9300 . ?
C16 C17 1.369(5) . ?
C16 H16 0.9300 . ?
C17 C18 1.360(5) . ?
C18 C19 1.391(5) . ?
C18 H18 0.9300 . ?
C19 H19 0.9300 . ?
C20 H20A 0.9600 . ?
C20 H20B 0.9600 . ?
C20 H20C 0.9600 . ?

loop_
_geom_torsion_atom_site_label_1
_geom_torsion_atom_site_label_2
_geom_torsion_atom_site_label_3
_geom_torsion_atom_site_label_4
_geom_torsion
_geom_torsion_site_symmetry_1
_geom_torsion_site_symmetry_2
_geom_torsion_site_symmetry_3
_geom_torsion_site_symmetry_4
_geom_torsion_publ_flag
C13 N1 C1 O1 179.3(3) . . . . ?
C13 N1 C1 C2 -0.5(5) . . . . ?
O1 C1 C2 F1 9.5(5) . . . . ?
N1 C1 C2 F1 -170.7(3) . . . . ?
O1 C1 C2 F2 121.2(3) . . . . ?
N1 C1 C2 F2 -59.0(4) . . . . ?
O1 C1 C2 C3 -113.3(4) . . . . ?
N1 C1 C2 C3 66.5(4) . . . . ?
F1 C2 C3 C4 -169.0(3) . . . . ?
F2 C2 C3 C4 77.6(4) . . . . ?
C1 C2 C3 C4 -46.4(5) . . . . ?
C2 C3 C4 C20 98.0(4) . . . . ?
C2 C3 C4 C12 -29.6(5) . . . . ?
C2 C3 C4 C5 -143.2(3) . . . . ?
C20 C4 C5 O2 63.3(5) . . . . ?
C12 C4 C5 O2 -179.5(4) . . . . ?
C3 C4 C5 O2 -58.2(5) . . . . ?
C20 C4 C5 C6 -117.7(3) . . . . ?
C12 C4 C5 C6 -0.5(4) . . . . ?
C3 C4 C5 C6 120.9(3) . . . . ?
O2 C5 C6 C7 1.9(7) . . . . ?
C4 C5 C6 C7 -177.1(4) . . . . ?
O2 C5 C6 C11 179.3(4) . . . . ?
C4 C5 C6 C11 0.3(4) . . . . ?
C11 C6 C7 C8 -1.0(6) . . . . ?
C5 C6 C7 C8 176.1(4) . . . . ?
C6 C7 C8 C9 0.3(7) . . . . ?
C7 C8 C9 C10 -0.2(7) . . . . ?
C8 C9 C10 C11 0.8(6) . . . . ?
C9 C10 C11 C6 -1.4(6) . . . . ?
C9 C10 C11 C12 -176.4(4) . . . . ?
C7 C6 C11 C10 1.5(6) . . . . ?
C5 C6 C11 C10 -176.0(3) . . . . ?
C7 C6 C11 C12 177.6(3) . . . . ?
C5 C6 C11 C12 0.1(4) . . . . ?
C10 C11 C12 C13 -5.1(6) . . . . ?
C6 C11 C12 C13 179.6(4) . . . . ?
C10 C11 C12 C4 175.0(4) . . . . ?
C6 C11 C12 C4 -0.4(4) . . . . ?
C20 C4 C12 C13 -64.1(4) . . . . ?
C3 C4 C12 C13 64.3(5) . . . . ?
C5 C4 C12 C13 -179.5(3) . . . . ?
C20 C4 C12 C11 115.9(3) . . . . ?
C3 C4 C12 C11 -115.7(3) . . . . ?
C5 C4 C12 C11 0.5(4) . . . . ?
C11 C12 C13 N1 168.7(3) . . . . ?
C4 C12 C13 N1 -11.4(5) . . . . ?
C11 C12 C13 C14 -10.1(6) . . . . ?
C4 C12 C13 C14 169.8(3) . . . . ?
C1 N1 C13 C12 -37.5(5) . . . . ?
C1 N1 C13 C14 141.4(4) . . . . ?
C12 C13 C14 C15 111.8(4) . . . . ?
N1 C13 C14 C15 -67.1(4) . . . . ?
C12 C13 C14 C19 -67.9(5) . . . . ?
N1 C13 C14 C19 113.1(3) . . . . ?
C19 C14 C15 C16 0.4(5) . . . . ?
C13 C14 C15 C16 -179.4(3) . . . . ?
C14 C15 C16 C17 -0.4(5) . . . . ?
C15 C16 C17 C18 -0.1(6) . . . . ?
C15 C16 C17 Cl1 -179.7(3) . . . . ?
C16 C17 C18 C19 0.5(6) . . . . ?
Cl1 C17 C18 C19 -179.9(3) . . . . ?
C15 C14 C19 C18 0.0(5) . . . . ?
C13 C14 C19 C18 179.8(3) . . . . ?
C17 C18 C19 C14 -0.5(5) . . . . ?
